data_2009068
loop_
_publ_author_name
'Bats, Jan W.'
'Heinrich, Timo'
'Reggelin, Michael'

_publ_section_title
;(+)-(2<i>S</i>,3<i>S</i>,4<i>S</i>,5<i>S</i>)-3-[3,5-Bis(trifluoromethyl)benzyloxy]-<i>N</i>-(<i>tert</i>-butoxycarbonyl)-4,5-dimethyl-2-phenylpyrrolidine,
 (I), and
 (+)-(2<i>S</i>,3<i>S</i>,4<i>S</i>,5<i>S</i>)-3-[3,5-bis(trifluoromethyl)benzyloxy]-4,5-dimethyl-2-phenylpyrrolidinium
 <i>p</i>-toluenesulfonate, (II), at 134K
;
_journal_issue 10
_journal_name_full 'Acta Crystallographica Section C'
_journal_page_first IUC9900121
_journal_paper_doi 10.1107/S0108270199098613
_journal_volume 55
_journal_year 1999
_chemical_formula_moiety 'C21 H22 F6 N O 1+, C7 H7 O3 S 1-'
_chemical_formula_sum 'C28 H29 F6 N O4 S'
_chemical_formula_weight 589.58
_chemical_name_systematic
;
(+)-(2S,3S,4S,5S)-3-[3,5-bis-(trifluoromethyl)-phenylmethoxy]-4,5-dimethyl-2-
phenyl-pyrrolidinyl p-toluenesulfonate
;
_space_group_IT_number 4
_symmetry_cell_setting monoclinic
_symmetry_space_group_name_Hall 'P 2yb'
_symmetry_space_group_name_H-M 'P 1 21 1'
_cell_angle_alpha 90.00
_cell_angle_beta 102.162(12)
_cell_angle_gamma 90.00
_cell_formula_units_Z 2
_cell_length_a 9.8727(18)
_cell_length_b 8.8917(11)
_cell_length_c 16.527(2)
_cell_measurement_reflns_used 183
_cell_measurement_temperature 134(2)
_cell_measurement_theta_max 23
_cell_measurement_theta_min 3
_cell_volume 1418.3(4)
_computing_cell_refinement 'SMART (Siemens, 1995)'
_computing_data_collection 'SMART (Siemens, 1995)'
_computing_data_reduction 'SAINT (Siemens, 1995)'
_computing_molecular_graphics 'XP in SHELXTL (Sheldrick, 1996)'
_computing_publication_material 'CIF in SHELXL97 (Sheldrick, 1997)'
_computing_structure_refinement 'SHELXL97 (Sheldrick, 1997)'
_computing_structure_solution 'SHELXTL (Sheldrick, 1996)'
_diffrn_ambient_temperature 134(2)
_diffrn_measured_fraction_theta_full 0.906
_diffrn_measured_fraction_theta_max 0.906
_diffrn_measurement_device_type Siemens_SMART
_diffrn_measurement_method \w
_diffrn_radiation_monochromator graphite
_diffrn_radiation_source 'fine-focus sealed tube'
_diffrn_radiation_type MoK\a
_diffrn_radiation_wavelength 0.71073
_diffrn_reflns_av_R_equivalents 0.068
_diffrn_reflns_av_sigmaI/netI 0.0534
_diffrn_reflns_limit_h_max 13
_diffrn_reflns_limit_h_min -13
_diffrn_reflns_limit_k_max 12
_diffrn_reflns_limit_k_min -12
_diffrn_reflns_limit_l_max 22
_diffrn_reflns_limit_l_min -21
_diffrn_reflns_number 22132
_diffrn_reflns_theta_full 29.73
_diffrn_reflns_theta_max 29.73
_diffrn_reflns_theta_min 2.11
_diffrn_standards_decay_% 0.0
_diffrn_standards_interval_time 540
_diffrn_standards_number 353
_exptl_absorpt_coefficient_mu 0.188
_exptl_absorpt_correction_T_max 0.968
_exptl_absorpt_correction_T_min 0.881
_exptl_absorpt_correction_type numerical
_exptl_absorpt_process_details '(SHELXTL; Sheldrick, 1996)'
_exptl_crystal_colour colorless
_exptl_crystal_density_diffrn 1.381
_exptl_crystal_density_method 'not measured'
_exptl_crystal_description ruler
_exptl_crystal_F_000 612
_exptl_crystal_size_max 0.85
_exptl_crystal_size_mid 0.40
_exptl_crystal_size_min 0.18
_refine_diff_density_max 0.444
_refine_diff_density_min -0.363
_refine_ls_abs_structure_details 'Flack (1983)'
_refine_ls_abs_structure_Flack -0.04(6)
_refine_ls_extinction_method none
_refine_ls_goodness_of_fit_ref 1.294
_refine_ls_hydrogen_treatment constr
_refine_ls_matrix_type full
_refine_ls_number_parameters 364
_refine_ls_number_reflns 6962
_refine_ls_number_restraints 1
_refine_ls_restrained_S_all 1.294
_refine_ls_R_factor_all 0.061
_refine_ls_R_factor_gt 0.047
_refine_ls_shift/su_max 0.010
_refine_ls_shift/su_mean 0.001
_refine_ls_structure_factor_coef Fsqd
_refine_ls_weighting_details 'calc w = 1/[\s^2^(Fo^2^)+(0.05P)^2^] where P = (Fo^2^+2Fc^2^)/3'
_refine_ls_weighting_scheme calc
_refine_ls_wR_factor_ref 0.113
_reflns_number_gt 5978
_reflns_number_total 6962
_reflns_threshold_expression I>2\s(I)
_cod_data_source_file qa0178.cif
_cod_data_source_block II
_cod_original_cell_volume 1418.2(4)
_cod_original_sg_symbol_H-M 'P 21'
_cod_database_code 2009068

loop_
_symmetry_equiv_pos_as_xyz
'x, y, z'
'-x, y+1/2, -z'

loop_
_atom_site_label
_atom_site_fract_x
_atom_site_fract_y
_atom_site_fract_z
_atom_site_U_iso_or_equiv
_atom_site_adp_type
_atom_site_calc_flag
_atom_site_refinement_flags
_atom_site_occupancy
_atom_site_disorder_assembly
_atom_site_disorder_group
_atom_site_type_symbol
S .87045(5) .34522(5) .12279(3) .02393(12) Uani d . 1 . . S
O1 .37951(14) .38294(15) .15830(9) .0260(3) Uani d . 1 . . O
C22 .9063(2) .3431(3) .23270(12) .0261(4) Uani d . 1 . . C
O4 .95892(17) .22819(17) .09864(10) .0314(4) Uani d . 1 . . O
N .14346(17) .53302(18) .03048(10) .0219(3) Uani d . 1 . . N
H01 .1030 .5928 -.0117 .026 Uiso calc R 1 . . H
H02 .0847 .5218 .0649 .026 Uiso calc R 1 . . H
O3 .90874(17) .49438(16) .09843(10) .0314(4) Uani d . 1 . . O
O2 .72433(16) .31331(19) .09674(9) .0375(4) Uani d . 1 . . O
C1 .1762(2) .3802(2) -.00257(13) .0236(4) Uani d . 1 . . C
H1 .1487 .2997 .0331 .028 Uiso calc R 1 . . H
C4 .2783(2) .6037(2) .07653(12) .0231(4) Uani d . 1 . . C
H4 .3077 .6771 .0377 .028 Uiso calc R 1 . . H
F1 .6452(2) -.1360(2) .19782(10) .0767(6) Uani d . 1 . . F
C13 .4614(2) .2654(2) .35157(14) .0315(5) Uani d . 1 . . C
H13 .4122 .3496 .3677 .038 Uiso calc R 1 . . H
C3 .3824(2) .4740(2) .08761(12) .0228(4) Uani d . 1 . . C
H3 .4781 .5130 .0898 .027 Uiso calc R 1 . . H
F6 .3739(2) -.0092(2) .48886(11) .0730(6) Uani d . 1 . . F
C8 .5137(2) .2724(2) .28012(13) .0279(5) Uani d . 1 . . C
C10 .6004(2) .0201(2) .30462(13) .0297(5) Uani d . 1 . . C
C9 .5837(2) .1499(2) .25668(13) .0288(5) Uani d . 1 . . C
H9 .6205 .1548 .2074 .035 Uiso calc R 1 . . H
C5 .0957(2) .3592(3) -.09020(14) .0347(5) Uani d . 1 . . C
H5A -.0036 .3700 -.0917 .052 Uiso calc R 1 . . H
H5B .1140 .2587 -.1098 .052 Uiso calc R 1 . . H
H5C .1245 .4353 -.1260 .052 Uiso calc R 1 . . H
C2 .3331(2) .3809(2) .00915(13) .0266(4) Uani d . 1 . . C
H2 .3582 .4356 -.0385 .032 Uiso calc R 1 . . H
C17 .2033(2) .6268(3) .21336(14) .0366(5) Uani d . 1 . . C
H17 .1825 .5212 .2116 .044 Uiso calc R 1 . . H
C27 .8636(3) .4639(3) .27480(14) .0332(5) Uani d . 1 . . C
H27 .8233 .5513 .2451 .040 Uiso calc R 1 . . H
C14 .6737(3) -.1147(3) .27936(15) .0391(6) Uani d . 1 . . C
F4 .3304(2) .2286(2) .48227(10) .0643(5) Uani d . 1 . . F
F3 .6353(2) -.24233(18) .30903(15) .0831(7) Uani d . 1 . . F
C12 .4806(3) .1352(2) .40011(13) .0324(5) Uani d . 1 . . C
C16 .2570(2) .6920(2) .15034(14) .0298(5) Uani d . 1 . . C
F2 .80897(19) -.1078(2) .30150(15) .0857(7) Uani d . 1 . . F
C15 .4271(3) .1259(3) .47797(16) .0445(6) Uani d . 1 . . C
F5 .5269(2) .1468(2) .54538(9) .0658(5) Uani d . 1 . . F
C23 .9661(3) .2183(3) .27533(16) .0433(6) Uani d . 1 . . C
H23 .9960 .1355 .2462 .052 Uiso calc R 1 . . H
C21 .2864(2) .8458(3) .15421(17) .0424(6) Uani d . 1 . . C
H21 .3243 .8921 .1114 .051 Uiso calc R 1 . . H
C6 .3915(3) .2223(3) .01173(18) .0434(6) Uani d . 1 . . C
H6A .3593 .1739 -.0422 .065 Uiso calc R 1 . . H
H6B .3598 .1641 .0546 .065 Uiso calc R 1 . . H
H6C .4929 .2267 .0244 .065 Uiso calc R 1 . . H
C11 .5503(3) .0123(2) .37705(14) .0326(5) Uani d . 1 . . C
H11 .5637 -.0769 .4106 .039 Uiso calc R 1 . . H
C26 .8799(3) .4565(3) .35995(16) .0444(6) Uani d . 1 . . C
H26 .8494 .5392 .3889 .053 Uiso calc R 1 . . H
C25 .9393(3) .3325(4) .40412(15) .0582(8) Uani d . 1 . . C
C7 .4933(2) .4109(2) .22669(14) .0334(5) Uani d . 1 . . C
H7A .4726 .4985 .2590 .040 Uiso calc R 1 . . H
H7B .5785 .4329 .2062 .040 Uiso calc R 1 . . H
C19 .2081(3) .8657(4) .2817(2) .0667(10) Uani d . 1 . . C
H19 .1911 .9255 .3270 .080 Uiso calc R 1 . . H
C20 .2611(3) .9324(4) .2195(2) .0644(10) Uani d . 1 . . C
H20 .2805 1.0383 .2214 .077 Uiso calc R 1 . . H
C24 .9823(4) .2139(3) .35982(17) .0600(9) Uani d . 1 . . C
H24 1.0242 .1270 .3894 .072 Uiso calc R 1 . . H
C28 .9566(5) .3227(5) .4972(2) .0924(14) Uani d . 1 . . C
H28A .8959 .3964 .5157 .139 Uiso calc R 1 . . H
H28B 1.0532 .3441 .5236 .139 Uiso calc R 1 . . H
H28C .9321 .2213 .5124 .139 Uiso calc R 1 . . H
C18 .1794(3) .7139(4) .27920(17) .0538(8) Uani d . 1 . . C
H18 .1430 .6681 .3227 .065 Uiso calc R 1 . . H

loop_
_atom_site_aniso_label
_atom_site_aniso_U_11
_atom_site_aniso_U_22
_atom_site_aniso_U_33
_atom_site_aniso_U_12
_atom_site_aniso_U_13
_atom_site_aniso_U_23
S .0239(2) .0227(2) .0254(2) -.0052(2) .00559(18) -.0033(2)
O1 .0231(7) .0231(7) .0290(7) -.0031(5) -.0009(6) .0062(5)
C22 .0259(10) .0262(9) .0256(9) -.0048(9) .0042(8) -.0031(9)
O4 .0354(9) .0273(7) .0327(8) -.0018(6) .0101(7) -.0056(6)
N .0186(8) .0210(8) .0259(9) .0023(6) .0042(7) .0038(6)
O3 .0353(9) .0240(7) .0373(8) -.0026(7) .0133(7) .0008(6)
O2 .0285(8) .0527(11) .0311(8) -.0114(7) .0063(6) -.0063(7)
C1 .0235(10) .0154(9) .0316(11) .0000(7) .0055(8) .0001(7)
C4 .0216(11) .0191(9) .0277(10) -.0023(8) .0029(8) .0047(8)
F1 .1050(15) .0774(13) .0503(10) .0484(12) .0218(9) -.0036(9)
C13 .0348(12) .0259(10) .0304(11) .0003(9) -.0008(9) -.0037(8)
C3 .0177(10) .0237(10) .0280(10) -.0015(8) .0070(8) .0021(8)
F6 .1218(17) .0566(11) .0555(11) -.0296(11) .0526(11) -.0109(8)
C8 .0255(11) .0239(10) .0301(11) -.0032(9) -.0035(9) .0028(8)
C10 .0297(12) .0291(11) .0286(11) -.0013(9) .0023(9) .0007(8)
C9 .0235(11) .0316(11) .0298(11) -.0029(9) .0025(8) .0039(9)
C5 .0318(12) .0248(10) .0416(12) .0003(9) -.0054(9) -.0106(10)
C2 .0204(10) .0311(11) .0291(10) -.0022(8) .0070(8) -.0044(8)
C17 .0283(12) .0510(14) .0295(12) .0033(11) .0036(9) -.0048(10)
C27 .0351(13) .0293(11) .0325(12) -.0003(10) .0012(10) -.0070(9)
C14 .0437(15) .0351(13) .0396(13) .0075(10) .0109(11) .0067(9)
F4 .0759(12) .0733(12) .0493(10) .0194(10) .0261(9) -.0029(8)
F3 .1231(19) .0276(9) .1210(18) .0115(9) .0769(15) .0050(9)
C12 .0409(14) .0283(10) .0260(11) -.0036(10) .0023(9) -.0035(8)
C16 .0196(11) .0287(11) .0367(12) .0033(9) -.0041(9) -.0058(9)
F2 .0429(10) .0702(13) .1344(19) .0213(9) -.0035(11) -.0284(12)
C15 .0613(18) .0405(14) .0346(13) .0004(13) .0166(12) -.0059(10)
F5 .0891(14) .0783(12) .0265(8) .0045(10) .0041(8) -.0050(8)
C23 .0572(17) .0369(13) .0348(13) .0162(12) .0078(11) .0002(10)
C21 .0230(11) .0308(11) .0689(16) -.0007(11) -.0006(10) -.0115(13)
C6 .0268(12) .0398(14) .0611(16) .0068(10) .0037(11) -.0225(12)
C11 .0408(14) .0260(10) .0292(11) .0010(9) .0031(10) .0047(8)
C26 .0540(17) .0433(14) .0354(14) .0059(12) .0085(12) -.0133(10)
C25 .076(2) .0685(19) .0277(12) .0220(18) .0049(13) -.0052(14)
C7 .0322(12) .0242(10) .0364(12) -.0050(9) -.0095(10) .0069(9)
C19 .0358(15) .087(3) .071(2) .0021(16) -.0027(14) -.053(2)
C20 .0338(16) .0483(17) .101(3) .0012(13) -.0075(17) -.0418(17)
C24 .089(2) .0526(17) .0346(15) .0322(17) .0052(14) .0051(12)
C28 .140(4) .100(3) .0358(16) .045(3) .0138(19) -.0008(18)
C18 .0364(15) .087(2) .0376(15) .0083(15) .0066(12) -.0162(14)

loop_
_atom_type_symbol
_atom_type_description
_atom_type_scat_dispersion_real
_atom_type_scat_dispersion_imag
_atom_type_scat_source
C C 0.0033 0.0016 'International Tables Vol C Tables 4.2.6.8 and 6.1.1.4'
H H 0.0000 0.0000 'International Tables Vol C Tables 4.2.6.8 and 6.1.1.4'
N N 0.0061 0.0033 'International Tables Vol C Tables 4.2.6.8 and 6.1.1.4'
O O 0.0106 0.0060 'International Tables Vol C Tables 4.2.6.8 and 6.1.1.4'
F F 0.0171 0.0103 'International Tables Vol C Tables 4.2.6.8 and 6.1.1.4'
S S 0.1246 0.1234 'International Tables Vol C Tables 4.2.6.8 and 6.1.1.4'

loop_
_geom_angle_atom_site_label_1
_geom_angle_atom_site_label_2
_geom_angle_atom_site_label_3
_geom_angle
O2 S O3 113.39(10)
O2 S O4 113.22(9)
O3 S O4 111.47(10)
O2 S C22 105.91(9)
O3 S C22 106.52(9)
O4 S C22 105.61(10)
C3 O1 C7 113.49(15)
C23 C22 C27 120.5(2)
C23 C22 S 120.18(17)
C27 C22 S 119.14(17)
C4 N C1 108.56(14)
C5 C1 C2 116.03(18)
C5 C1 N 110.24(16)
C2 C1 N 103.78(15)
C16 C4 N 111.38(17)
C16 C4 C3 120.14(17)
N C4 C3 104.04(15)
C8 C13 C12 119.7(2)
O1 C3 C2 109.26(16)
O1 C3 C4 113.40(16)
C2 C3 C4 102.75(16)
C13 C8 C9 119.96(19)
C13 C8 C7 120.6(2)
C9 C8 C7 119.5(2)
C9 C10 C11 120.8(2)
C9 C10 C14 120.7(2)
C11 C10 C14 118.6(2)
C8 C9 C10 119.9(2)
C1 C2 C6 111.72(17)
C1 C2 C3 104.13(16)
C6 C2 C3 115.28(18)
C16 C17 C18 120.4(3)
C26 C27 C22 119.3(2)
F2 C14 F3 106.9(2)
F2 C14 F1 105.9(2)
F3 C14 F1 103.7(2)
F2 C14 C10 114.0(2)
F3 C14 C10 112.9(2)
F1 C14 C10 112.53(19)
C11 C12 C13 120.7(2)
C11 C12 C15 118.7(2)
C13 C12 C15 120.7(2)
C17 C16 C21 118.8(2)
C17 C16 C4 122.1(2)
C21 C16 C4 119.1(2)
F4 C15 F5 105.7(2)
F4 C15 F6 107.6(2)
F5 C15 F6 104.7(2)
F4 C15 C12 113.3(2)
F5 C15 C12 112.2(2)
F6 C15 C12 112.65(19)
C24 C23 C22 119.3(2)
C20 C21 C16 120.6(3)
C12 C11 C10 119.0(2)
C25 C26 C27 121.4(2)
C26 C25 C24 117.8(2)
C26 C25 C28 121.8(3)
C24 C25 C28 120.4(3)
O1 C7 C8 107.78(16)
C18 C19 C20 120.3(3)
C19 C20 C21 119.9(3)
C23 C24 C25 121.8(2)
C19 C18 C17 120.0(3)

loop_
_geom_bond_atom_site_label_1
_geom_bond_atom_site_label_2
_geom_bond_site_symmetry_2
_geom_bond_distance
_geom_bond_publ_flag
S O2 . 1.4440(16) ?
S O3 . 1.4588(15) ?
S O4 . 1.4670(16) ?
S C22 . 1.776(2) ?
O1 C3 . 1.426(2) ?
O1 C7 . 1.438(2) ?
C22 C23 . 1.379(3) ?
C22 C27 . 1.392(3) ?
N C4 . 1.523(3) ?
N C1 . 1.524(2) ?
C1 C5 . 1.509(3) ?
C1 C2 . 1.520(3) ?
C4 C16 . 1.502(3) ?
C4 C3 . 1.530(3) ?
F1 C14 . 1.331(3) ?
C13 C8 . 1.386(3) ?
C13 C12 . 1.399(3) ?
C3 C2 . 1.529(3) ?
F6 C15 . 1.338(3) ?
C8 C9 . 1.388(3) ?
C8 C7 . 1.504(3) ?
C10 C9 . 1.389(3) ?
C10 C11 . 1.390(3) ?
C10 C14 . 1.504(3) ?
C2 C6 . 1.521(3) ?
C17 C16 . 1.391(3) ?
C17 C18 . 1.395(4) ?
C27 C26 . 1.384(3) ?
C14 F2 . 1.310(3) ?
C14 F3 . 1.323(3) ?
F4 C15 . 1.333(3) ?
C12 C11 . 1.387(3) ?
C12 C15 . 1.493(4) ?
C16 C21 . 1.396(3) ?
C15 F5 . 1.336(3) ?
C23 C24 . 1.372(4) ?
C21 C20 . 1.391(4) ?
C26 C25 . 1.382(4) ?
C25 C24 . 1.400(4) ?
C25 C28 . 1.514(4) ?
C19 C18 . 1.378(5) ?
C19 C20 . 1.382(6) ?

loop_
_geom_hbond_atom_site_label_D
_geom_hbond_atom_site_label_H
_geom_hbond_atom_site_label_A
_geom_hbond_site_symmetry_A
_geom_hbond_distance_DH
_geom_hbond_distance_HA
_geom_hbond_distance_DA
_geom_hbond_angle_DHA
_geom_hbond_publ_flag
N H02 O3 1_455 0.90 1.95 2.801(2) 158 yes
N H01 O4 2_655 0.90 1.88 2.771(2) 173 yes

loop_
_geom_torsion_atom_site_label_1
_geom_torsion_atom_site_label_2
_geom_torsion_atom_site_label_3
_geom_torsion_atom_site_label_4
_geom_torsion
O2 S C22 C23 100.4(2)
O3 S C22 C23 -138.6(2)
O4 S C22 C23 -20.0(2)
O2 S C22 C27 -74.7(2)
O3 S C22 C27 46.3(2)
O4 S C22 C27 164.94(17)
C4 N C1 C5 -136.79(18)
C4 N C1 C2 -11.91(19)
C1 N C4 C16 -144.34(16)
C1 N C4 C3 -13.53(19)
C7 O1 C3 C2 142.37(18)
C7 O1 C3 C4 -103.7(2)
C16 C4 C3 O1 41.1(2)
N C4 C3 O1 -84.36(19)
C16 C4 C3 C2 158.87(18)
N C4 C3 C2 33.44(19)
C12 C13 C8 C9 0.6(3)
C12 C13 C8 C7 179.56(19)
C13 C8 C9 C10 0.4(3)
C7 C8 C9 C10 -178.58(19)
C11 C10 C9 C8 -1.3(3)
C14 C10 C9 C8 178.9(2)
C5 C1 C2 C6 -81.0(2)
N C1 C2 C6 157.94(18)
C5 C1 C2 C3 153.96(17)
N C1 C2 C3 32.89(19)
O1 C3 C2 C1 79.05(19)
C4 C3 C2 C1 -41.64(19)
O1 C3 C2 C6 -43.7(2)
C4 C3 C2 C6 -164.39(19)
C23 C22 C27 C26 -1.0(4)
S C22 C27 C26 174.09(19)
C9 C10 C14 F2 83.0(3)
C11 C10 C14 F2 -96.8(3)
C9 C10 C14 F3 -154.7(2)
C11 C10 C14 F3 25.5(3)
C9 C10 C14 F1 -37.6(3)
C11 C10 C14 F1 142.6(2)
C8 C13 C12 C11 -0.7(3)
C8 C13 C12 C15 179.1(2)
C18 C17 C16 C21 0.0(3)
C18 C17 C16 C4 -177.2(2)
N C4 C16 C17 57.6(3)
C3 C4 C16 C17 -64.3(3)
N C4 C16 C21 -119.5(2)
C3 C4 C16 C21 118.6(2)
C11 C12 C15 F4 -162.0(2)
C13 C12 C15 F4 18.3(3)
C11 C12 C15 F5 78.3(3)
C13 C12 C15 F5 -101.4(3)
C11 C12 C15 F6 -39.6(3)
C13 C12 C15 F6 140.7(2)
C27 C22 C23 C24 0.4(4)
S C22 C23 C24 -174.6(2)
C17 C16 C21 C20 -0.6(3)
C4 C16 C21 C20 176.7(2)
C13 C12 C11 C10 -0.3(3)
C15 C12 C11 C10 -180.0(2)
C9 C10 C11 C12 1.3(3)
C14 C10 C11 C12 -178.9(2)
C22 C27 C26 C25 0.8(4)
C27 C26 C25 C24 -0.2(5)
C27 C26 C25 C28 -179.5(4)
C3 O1 C7 C8 -156.42(18)
C13 C8 C7 O1 -99.6(2)
C9 C8 C7 O1 79.4(3)
C18 C19 C20 C21 -0.3(5)
C16 C21 C20 C19 0.8(4)
C22 C23 C24 C25 0.2(5)
C26 C25 C24 C23 -0.4(5)
C28 C25 C24 C23 179.0(4)
C20 C19 C18 C17 -0.3(4)
C16 C17 C18 C19 0.5(4)

loop_
_cod_related_entry_id
_cod_related_entry_database
_cod_related_entry_code
1 ChemSpider 21182813
